data_2100235
loop_
_publ_author_name
'Oswald, Iain D. H.'
'Motherwell, W. D. Samuel'
'Parsons, Simon'

_publ_section_title
;
 Formation of quinol co-crystals with hydrogen-bond acceptors
;
_journal_issue 1
_journal_name_full 'Acta Crystallographica Section B'
_journal_page_first 46
_journal_page_last 57
_journal_paper_doi 10.1107/S0108768104028605
_journal_volume 61
_journal_year 2005
_chemical_formula_moiety C6H14N2.C6H6O2
_chemical_formula_sum 'C12 H20 N2 O2'
_chemical_formula_weight 224.30
_chemical_name_common Quinol:dimethylpiperazine
_chemical_name_systematic
;
 ?
;
_space_group_IT_number 2
_symmetry_cell_setting triclinic
_symmetry_space_group_name_Hall '-P 1'
_symmetry_space_group_name_H-M 'P -1'
_atom_sites_solution_hydrogens geom
_atom_sites_solution_primary direct
_atom_sites_solution_secondary difmap
_audit_creation_method SHELXL-97
_cell_angle_alpha 90.501(2)
_cell_angle_beta 92.919(2)
_cell_angle_gamma 99.664(2)
_cell_formula_units_Z 4
_cell_length_a 8.9620(8)
_cell_length_b 9.4944(8)
_cell_length_c 14.7119(13)
_cell_measurement_reflns_used 1812
_cell_measurement_temperature 150(2)
_cell_measurement_theta_max 24.38
_cell_measurement_theta_min 2.6
_cell_volume 1232.26(19)
_computing_cell_refinement 'Bruker SMART'
_computing_data_collection 'Bruker SMART'
_computing_data_reduction 'Bruker SHELXTL'
_computing_molecular_graphics 'Bruker SHELXTL'
_computing_publication_material 'Bruker SHELXTL'
_computing_structure_refinement 'SHELXL-97 (Sheldrick, 1997b)'
_computing_structure_solution 'SHELXS-97 (Sheldrick, 1997b)'
_diffrn_ambient_temperature 150(2)
_diffrn_measured_fraction_theta_full 0.898
_diffrn_measured_fraction_theta_max 0.898
_diffrn_measurement_device_type 'CCD area detector'
_diffrn_measurement_method '\w scans'
_diffrn_radiation_monochromator graphite
_diffrn_radiation_source 'fine-focus sealed tube'
_diffrn_radiation_type MoK\a
_diffrn_radiation_wavelength 0.71073
_diffrn_reflns_av_R_equivalents 0.0392
_diffrn_reflns_av_sigmaI/netI 0.0774
_diffrn_reflns_limit_h_max 12
_diffrn_reflns_limit_h_min -12
_diffrn_reflns_limit_k_max 12
_diffrn_reflns_limit_k_min -12
_diffrn_reflns_limit_l_max 19
_diffrn_reflns_limit_l_min -19
_diffrn_reflns_number 11345
_diffrn_reflns_theta_full 28.93
_diffrn_reflns_theta_max 28.93
_diffrn_reflns_theta_min 1.39
_diffrn_standards_decay_% 0
_diffrn_standards_number 0
_exptl_absorpt_coefficient_mu 0.083
_exptl_absorpt_correction_T_max 1
_exptl_absorpt_correction_T_min 0.898
_exptl_absorpt_correction_type multi-scan
_exptl_absorpt_process_details SADABS
_exptl_crystal_colour Colourless
_exptl_crystal_density_diffrn 1.209
_exptl_crystal_density_method 'not measured'
_exptl_crystal_description Block
_exptl_crystal_F_000 488
_exptl_crystal_size_max 0.34
_exptl_crystal_size_mid 0.20
_exptl_crystal_size_min 0.11
_refine_diff_density_max 0.498
_refine_diff_density_min -0.430
_refine_ls_extinction_method none
_refine_ls_goodness_of_fit_ref 1.030
_refine_ls_hydrogen_treatment mixed
_refine_ls_matrix_type full
_refine_ls_number_parameters 308
_refine_ls_number_reflns 5844
_refine_ls_number_restraints 0
_refine_ls_restrained_S_all 1.030
_refine_ls_R_factor_all 0.1148
_refine_ls_R_factor_gt 0.0743
_refine_ls_shift/su_max 0.000
_refine_ls_shift/su_mean 0.000
_refine_ls_structure_factor_coef Fsqd
_refine_ls_weighting_details 'calc w=1/[\s^2^(Fo^2^)+(0.0536P)^2^+0.5870P] where P=(Fo^2^+2Fc^2^)/3'
_refine_ls_weighting_scheme calc
_refine_ls_wR_factor_gt 0.1436
_refine_ls_wR_factor_ref 0.1615
_reflns_number_gt 3873
_reflns_number_total 5844
_reflns_threshold_expression >2sigma(I)
_cod_data_source_file ws5013.cif
_cod_data_source_block 8
_cod_depositor_comments
;
The following automatic conversions were performed:
'_symmetry_cell_setting' value 'Triclinic' changed to 'triclinic'
according to '/home/saulius/struct/CIF-dictionaries/cif_core.dic'
dictionary named 'cif_core.dic' version 2.4.1 from 2010-06-29.

Automatic conversion script
Id: cif_fix_enum 1527 2010-12-29 10:47:43Z saulius 

The following automatic conversions were performed:

'_symmetry_cell_setting' value 'Triclinic' changed to 'triclinic'
according to /home/saulius/struct/CIF-dictionaries/cif_core.dic
dictionary named 'cif_core.dic' version 2.4.1 from
2010-06-29.

'_exptl_absorpt_correction_type' value 'Multi-scan'
changed to 'multi-scan' according to
/home/saulius/struct/CIF-dictionaries/cif_core.dic dictionary named
'cif_core.dic' version 2.4.1 from 2010-06-29.

Automatic conversion script
Id: cif_fix_values 1715 2011-07-08 13:25:40Z adriana 
;
_cod_original_sg_symbol_H-M P-1
_cod_database_code 2100235
_cod_database_fobs_code 2100235

loop_
_symmetry_equiv_pos_as_xyz
'x, y, z'
'-x, -y, -z'

loop_
_atom_site_label
_atom_site_fract_x
_atom_site_fract_y
_atom_site_fract_z
_atom_site_U_iso_or_equiv
_atom_site_adp_type
_atom_site_calc_flag
_atom_site_refinement_flags
_atom_site_occupancy
_atom_site_disorder_assembly
_atom_site_disorder_group
_atom_site_type_symbol
O1A 0.1999(2) 0.55595(18) 0.10784(12) 0.0303(4) Uani d . 1 . . O
C1A 0.1227(2) 0.4712(2) 0.17097(15) 0.0225(5) Uani d . 1 . . C
C2A 0.1675(3) 0.3471(2) 0.20331(15) 0.0228(5) Uani d . 1 . . C
H2A 0.2568 0.3187 0.1825 0.027 Uiso calc R 1 . . H
C3A 0.0827(3) 0.2642(2) 0.26600(15) 0.0240(5) Uani d . 1 . . C
H3A 0.1149 0.1797 0.2878 0.029 Uiso calc R 1 . . H
C4A -0.0481(3) 0.3030(2) 0.29706(15) 0.0239(5) Uani d . 1 . . C
O4A -0.13639(19) 0.22739(19) 0.35842(12) 0.0321(4) Uani d . 1 . . O
C5A -0.0917(3) 0.4278(3) 0.26438(17) 0.0287(6) Uani d . 1 . . C
H5A -0.1809 0.4565 0.2851 0.034 Uiso calc R 1 . . H
C6A -0.0074(3) 0.5104(3) 0.20244(17) 0.0294(6) Uani d . 1 . . C
H6A -0.0392 0.5954 0.1811 0.035 Uiso calc R 1 . . H
O1B 0.3462(2) 0.08746(19) 0.11340(12) 0.0335(4) Uani d . 1 . . O
C1B 0.3689(3) 0.0181(2) 0.19305(15) 0.0240(5) Uani d . 1 . . C
C2B 0.3072(3) -0.1238(2) 0.20638(16) 0.0247(5) Uani d . 1 . . C
H2B 0.2451 -0.1766 0.1593 0.030 Uiso calc R 1 . . H
C3B 0.3356(3) -0.1891(2) 0.28792(15) 0.0238(5) Uani d . 1 . . C
H3B 0.2924 -0.2862 0.2964 0.029 Uiso calc R 1 . . H
C4B 0.4263(3) -0.1139(2) 0.35694(15) 0.0218(5) Uani d . 1 . . C
O4B 0.4586(2) -0.17203(19) 0.43913(11) 0.0320(4) Uani d . 1 . . O
C5B 0.4880(3) 0.0278(3) 0.34385(16) 0.0290(6) Uani d . 1 . . C
H5B 0.5499 0.0808 0.3910 0.035 Uiso calc R 1 . . H
C6B 0.4598(3) 0.0924(3) 0.26233(16) 0.0302(6) Uani d . 1 . . C
H6B 0.5035 0.1894 0.2538 0.036 Uiso calc R 1 . . H
C1S 0.8070(3) 0.4747(3) 0.53140(17) 0.0293(6) Uani d . 1 . . C
H1S1 0.8413 0.3991 0.4963 0.044 Uiso calc R 1 . . H
H1S2 0.8430 0.4710 0.5952 0.044 Uiso calc R 1 . . H
H1S3 0.8476 0.5680 0.5067 0.044 Uiso calc R 1 . . H
N1S 0.6414(2) 0.4539(2) 0.52553(13) 0.0216(4) Uani d . 1 . . N
C2S 0.5855(3) 0.5654(2) 0.57718(15) 0.0235(5) Uani d . 1 . . C
H2S1 0.6272 0.6604 0.5534 0.028 Uiso calc R 1 . . H
H2S2 0.6206 0.5628 0.6419 0.028 Uiso calc R 1 . . H
C3S 0.4148(3) 0.5441(2) 0.56985(15) 0.0221(5) Uani d . 1 . . C
H3S1 0.3731 0.4514 0.5967 0.027 Uiso calc R 1 . . H
H3S2 0.3795 0.6208 0.6047 0.027 Uiso calc R 1 . . H
C1T 0.5811(3) 0.6117(3) 0.17652(17) 0.0365(6) Uani d . 1 . . C
H1T1 0.5542 0.5472 0.2270 0.055 Uiso calc R 1 . . H
H1T2 0.5517 0.7044 0.1893 0.055 Uiso calc R 1 . . H
H1T3 0.6907 0.6245 0.1696 0.055 Uiso calc R 1 . . H
N1T 0.5015(2) 0.5503(2) 0.09256(13) 0.0265(5) Uani d . 1 . . N
C2T 0.5346(3) 0.6488(3) 0.01698(16) 0.0282(5) Uani d . 1 . . C
H2T1 0.6451 0.6670 0.0087 0.034 Uiso calc R 1 . . H
H2T2 0.5029 0.7411 0.0313 0.034 Uiso calc R 1 . . H
C3T 0.4516(3) 0.5856(3) -0.06968(16) 0.0281(6) Uani d . 1 . . C
H3T1 0.3410 0.5700 -0.0619 0.034 Uiso calc R 1 . . H
H3T2 0.4737 0.6532 -0.1200 0.034 Uiso calc R 1 . . H
C1U 0.8613(4) 0.8646(3) 0.33895(19) 0.0454(7) Uani d . 1 . . C
H1U1 0.8664 0.7672 0.3589 0.068 Uiso calc R 1 . . H
H1U2 0.9173 0.8838 0.2837 0.068 Uiso calc R 1 . . H
H1U3 0.7551 0.8744 0.3262 0.068 Uiso calc R 1 . . H
N1U 0.9284(2) 0.9667(2) 0.41090(13) 0.0259(5) Uani d . 1 . . N
C2U 0.8448(3) 0.9402(3) 0.49425(17) 0.0285(6) Uani d . 1 . . C
H2U1 0.8481 0.8416 0.5147 0.034 Uiso calc R 1 . . H
H2U2 0.7374 0.9492 0.4812 0.034 Uiso calc R 1 . . H
C3U 0.9125(3) 1.0445(3) 0.56829(16) 0.0282(6) Uani d . 1 . . C
H3U1 0.9053 1.1428 0.5488 0.034 Uiso calc R 1 . . H
H3U2 0.8547 1.0251 0.6237 0.034 Uiso calc R 1 . . H
C1V 0.2262(4) -0.1396(5) -0.0664(3) 0.0975(18) Uani d . 1 . . C
H1V4 0.2578 -0.2131 -0.0269 0.146 Uiso calc R 1 . . H
H1V5 0.3161 -0.0779 -0.0876 0.146 Uiso calc R 1 . . H
H1V6 0.1647 -0.1855 -0.1189 0.146 Uiso calc R 1 . . H
N1V 0.1361(2) -0.0532(3) -0.01501(14) 0.0364(6) Uani d . 1 . . N
C2V 0.0881(3) 0.0589(3) -0.06965(17) 0.0420(7) Uani d . 1 . . C
H2V1 0.0257 0.0160 -0.1236 0.050 Uiso calc R 1 . . H
H2V2 0.1781 0.1221 -0.0913 0.050 Uiso calc R 1 . . H
C3V -0.0015(3) 0.1443(3) -0.0158(2) 0.0429(8) Uani d . 1 . . C
H3V1 0.0614 0.1890 0.0375 0.051 Uiso calc R 1 . . H
H3V2 -0.0319 0.2215 -0.0537 0.051 Uiso calc R 1 . . H
H4B 0.422(4) -0.269(3) 0.439(2) 0.058(10) Uiso d . 1 . . H
H1A 0.295(4) 0.541(3) 0.106(2) 0.054(9) Uiso d . 1 . . H
H4A -0.101(4) 0.138(3) 0.371(2) 0.062(10) Uiso d . 1 . . H
H1B 0.273(4) 0.030(3) 0.074(2) 0.068(11) Uiso d . 1 . . H

loop_
_atom_site_aniso_label
_atom_site_aniso_U_11
_atom_site_aniso_U_22
_atom_site_aniso_U_33
_atom_site_aniso_U_12
_atom_site_aniso_U_13
_atom_site_aniso_U_23
O1A 0.0245(10) 0.0326(10) 0.0353(10) 0.0060(8) 0.0095(8) 0.0121(8)
C1A 0.0182(11) 0.0281(13) 0.0202(11) 0.0014(9) 0.0016(9) 0.0012(10)
C2A 0.0203(11) 0.0255(12) 0.0234(12) 0.0065(9) 0.0006(9) -0.0032(10)
C3A 0.0283(13) 0.0201(12) 0.0238(12) 0.0052(10) -0.0013(10) 0.0010(10)
C4A 0.0245(12) 0.0266(13) 0.0200(12) 0.0024(10) 0.0025(10) 0.0010(10)
O4A 0.0315(10) 0.0315(10) 0.0356(10) 0.0081(8) 0.0135(8) 0.0119(8)
C5A 0.0216(12) 0.0308(14) 0.0366(14) 0.0103(10) 0.0073(11) 0.0075(11)
C6A 0.0265(13) 0.0264(13) 0.0374(14) 0.0088(10) 0.0051(11) 0.0092(11)
O1B 0.0453(11) 0.0289(10) 0.0243(9) 0.0035(8) -0.0105(8) 0.0038(8)
C1B 0.0263(12) 0.0250(13) 0.0217(12) 0.0073(10) 0.0008(10) 0.0011(10)
C2B 0.0248(12) 0.0266(13) 0.0225(12) 0.0054(10) -0.0034(10) -0.0040(10)
C3B 0.0244(12) 0.0196(12) 0.0267(12) 0.0011(9) 0.0032(10) -0.0002(10)
C4B 0.0222(12) 0.0239(12) 0.0201(11) 0.0058(9) 0.0014(9) 0.0020(9)
O4B 0.0405(11) 0.0246(10) 0.0268(9) -0.0039(8) -0.0085(8) 0.0068(8)
C5B 0.0329(14) 0.0259(13) 0.0244(13) -0.0024(10) -0.0091(10) -0.0016(10)
C6B 0.0393(15) 0.0202(12) 0.0290(13) 0.0004(11) -0.0055(11) 0.0040(10)
C1S 0.0220(12) 0.0277(13) 0.0376(14) 0.0032(10) -0.0017(11) 0.0029(11)
N1S 0.0184(10) 0.0223(10) 0.0234(10) 0.0023(8) -0.0014(8) 0.0013(8)
C2S 0.0243(12) 0.0247(12) 0.0204(12) 0.0015(10) -0.0012(9) 0.0007(10)
C3S 0.0257(12) 0.0212(12) 0.0185(11) 0.0008(9) 0.0022(9) 0.0007(9)
C1T 0.0329(15) 0.0500(17) 0.0286(14) 0.0123(13) 0.0021(11) 0.0016(13)
N1T 0.0241(11) 0.0347(12) 0.0222(10) 0.0079(9) 0.0041(8) 0.0056(9)
C2T 0.0254(13) 0.0298(13) 0.0304(13) 0.0058(10) 0.0042(10) 0.0086(11)
C3T 0.0253(13) 0.0324(14) 0.0284(13) 0.0088(10) 0.0045(10) 0.0138(11)
C1U 0.059(2) 0.0378(17) 0.0365(16) 0.0015(14) -0.0056(14) -0.0013(13)
N1U 0.0274(11) 0.0247(11) 0.0251(11) 0.0030(8) 0.0020(9) 0.0010(8)
C2U 0.0214(12) 0.0279(13) 0.0361(14) 0.0026(10) 0.0050(11) 0.0085(11)
C3U 0.0313(13) 0.0282(13) 0.0290(13) 0.0126(10) 0.0117(11) 0.0084(11)
C1V 0.062(2) 0.167(4) 0.075(3) 0.065(3) -0.028(2) -0.082(3)
N1V 0.0310(12) 0.0523(15) 0.0290(12) 0.0199(11) -0.0083(10) -0.0148(11)
C2V 0.0357(15) 0.061(2) 0.0234(14) -0.0088(14) -0.0022(12) 0.0107(13)
C3V 0.0529(18) 0.0207(13) 0.0510(18) 0.0051(12) -0.0330(15) 0.0020(12)

loop_
_atom_type_symbol
_atom_type_description
_atom_type_scat_dispersion_real
_atom_type_scat_dispersion_imag
_atom_type_scat_source
C C 0.0033 0.0016 'International Tables Vol C Tables 4.2.6.8 and 6.1.1.4'
H H 0.0000 0.0000 'International Tables Vol C Tables 4.2.6.8 and 6.1.1.4'
N N 0.0061 0.0033 'International Tables Vol C Tables 4.2.6.8 and 6.1.1.4'
O O 0.0106 0.0060 'International Tables Vol C Tables 4.2.6.8 and 6.1.1.4'

loop_
_geom_angle_atom_site_label_1
_geom_angle_atom_site_label_2
_geom_angle_atom_site_label_3
_geom_angle_site_symmetry_1
_geom_angle_site_symmetry_3
_geom_angle
C1A O1A H1A . . 111.1(19)
O1A C1A C6A . . 118.1(2)
O1A C1A C2A . . 123.2(2)
C6A C1A C2A . . 118.7(2)
C1A C2A C3A . . 120.4(2)
C1A C2A H2A . . 119.8
C3A C2A H2A . . 119.8
C4A C3A C2A . . 120.9(2)
C4A C3A H3A . . 119.6
C2A C3A H3A . . 119.6
O4A C4A C3A . . 124.1(2)
O4A C4A C5A . . 117.7(2)
C3A C4A C5A . . 118.2(2)
C4A O4A H4A . . 109.7(18)
C6A C5A C4A . . 121.0(2)
C6A C5A H5A . . 119.5
C4A C5A H5A . . 119.5
C5A C6A C1A . . 120.8(2)
C5A C6A H6A . . 119.6
C1A C6A H6A . . 119.6
C1B O1B H1B . . 110.4(19)
O1B C1B C6B . . 118.3(2)
O1B C1B C2B . . 123.0(2)
C6B C1B C2B . . 118.7(2)
C1B C2B C3B . . 120.5(2)
C1B C2B H2B . . 119.7
C3B C2B H2B . . 119.7
C4B C3B C2B . . 120.4(2)
C4B C3B H3B . . 119.8
C2B C3B H3B . . 119.8
O4B C4B C3B . . 123.4(2)
O4B C4B C5B . . 117.5(2)
C3B C4B C5B . . 119.2(2)
C4B O4B H4B . . 111.0(19)
C6B C5B C4B . . 120.2(2)
C6B C5B H5B . . 119.9
C4B C5B H5B . . 119.9
C1B C6B C5B . . 121.0(2)
C1B C6B H6B . . 119.5
C5B C6B H6B . . 119.5
N1S C1S H1S1 . . 109.5
N1S C1S H1S2 . . 109.5
H1S1 C1S H1S2 . . 109.5
N1S C1S H1S3 . . 109.5
H1S1 C1S H1S3 . . 109.5
H1S2 C1S H1S3 . . 109.5
C1S N1S C2S . . 111.13(17)
C1S N1S C3S . 2_666 110.22(18)
C2S N1S C3S . 2_666 109.13(17)
N1S C2S C3S . . 110.75(18)
N1S C2S H2S1 . . 109.5
C3S C2S H2S1 . . 109.5
N1S C2S H2S2 . . 109.5
C3S C2S H2S2 . . 109.5
H2S1 C2S H2S2 . . 108.1
N1S C3S C2S 2_666 . 110.94(18)
N1S C3S H3S1 2_666 . 109.5
C2S C3S H3S1 . . 109.5
N1S C3S H3S2 2_666 . 109.5
C2S C3S H3S2 . . 109.5
H3S1 C3S H3S2 . . 108.0
N1T C1T H1T1 . . 109.5
N1T C1T H1T2 . . 109.5
H1T1 C1T H1T2 . . 109.5
N1T C1T H1T3 . . 109.5
H1T1 C1T H1T3 . . 109.5
H1T2 C1T H1T3 . . 109.5
C1T N1T C3T . 2_665 110.62(19)
C1T N1T C2T . . 110.2(2)
C3T N1T C2T 2_665 . 108.72(18)
N1T C2T C3T . . 110.19(19)
N1T C2T H2T1 . . 109.6
C3T C2T H2T1 . . 109.6
N1T C2T H2T2 . . 109.6
C3T C2T H2T2 . . 109.6
H2T1 C2T H2T2 . . 108.1
N1T C3T C2T 2_665 . 110.37(19)
N1T C3T H3T1 2_665 . 109.6
C2T C3T H3T1 . . 109.6
N1T C3T H3T2 2_665 . 109.6
C2T C3T H3T2 . . 109.6
H3T1 C3T H3T2 . . 108.1
N1U C1U H1U1 . . 109.5
N1U C1U H1U2 . . 109.5
H1U1 C1U H1U2 . . 109.5
N1U C1U H1U3 . . 109.5
H1U1 C1U H1U3 . . 109.5
H1U2 C1U H1U3 . . 109.5
C1U N1U C3U . 2_776 111.1(2)
C1U N1U C2U . . 110.2(2)
C3U N1U C2U 2_776 . 108.81(18)
N1U C2U C3U . . 110.66(19)
N1U C2U H2U1 . . 109.5
C3U C2U H2U1 . . 109.5
N1U C2U H2U2 . . 109.5
C3U C2U H2U2 . . 109.5
H2U1 C2U H2U2 . . 108.1
N1U C3U C2U 2_776 . 110.72(19)
N1U C3U H3U1 2_776 . 109.5
C2U C3U H3U1 . . 109.5
N1U C3U H3U2 2_776 . 109.5
C2U C3U H3U2 . . 109.5
H3U1 C3U H3U2 . . 108.1
N1V C1V H1V4 . . 109.5
N1V C1V H1V5 . . 109.5
H1V4 C1V H1V5 . . 109.5
N1V C1V H1V6 . . 109.5
H1V4 C1V H1V6 . . 109.5
H1V5 C1V H1V6 . . 109.5
C2V N1V C3V . 2 108.3(2)
C2V N1V C1V . . 112.0(3)
C3V N1V C1V 2 . 109.7(3)
N1V C2V C3V . . 110.6(2)
N1V C2V H2V1 . . 109.5
C3V C2V H2V1 . . 109.5
N1V C2V H2V2 . . 109.5
C3V C2V H2V2 . . 109.5
H2V1 C2V H2V2 . . 108.1
N1V C3V C2V 2 . 110.1(2)
N1V C3V H3V1 2 . 109.6
C2V C3V H3V1 . . 109.6
N1V C3V H3V2 2 . 109.6
C2V C3V H3V2 . . 109.6
H3V1 C3V H3V2 . . 108.2

loop_
_geom_bond_atom_site_label_1
_geom_bond_atom_site_label_2
_geom_bond_site_symmetry_2
_geom_bond_distance
_geom_bond_publ_flag
O1A C1A . 1.371(3) ?
O1A H1A . 0.89(3) ?
C1A C6A . 1.382(3) ?
C1A C2A . 1.387(3) ?
C2A C3A . 1.390(3) ?
C2A H2A . 0.9500 ?
C3A C4A . 1.384(3) ?
C3A H3A . 0.9500 ?
C4A O4A . 1.360(3) ?
C4A C5A . 1.390(3) ?
O4A H4A . 0.97(3) ?
C5A C6A . 1.379(3) ?
C5A H5A . 0.9500 ?
C6A H6A . 0.9500 ?
O1B C1B . 1.372(3) ?
O1B H1B . 0.95(3) ?
C1B C6B . 1.382(3) ?
C1B C2B . 1.387(3) ?
C2B C3B . 1.387(3) ?
C2B H2B . 0.9500 ?
C3B C4B . 1.382(3) ?
C3B H3B . 0.9500 ?
C4B O4B . 1.371(3) ?
C4B C5B . 1.386(3) ?
O4B H4B . 0.92(3) ?
C5B C6B . 1.383(3) ?
C5B H5B . 0.9500 ?
C6B H6B . 0.9500 ?
C1S N1S . 1.462(3) ?
C1S H1S1 . 0.9800 ?
C1S H1S2 . 0.9800 ?
C1S H1S3 . 0.9800 ?
N1S C2S . 1.467(3) ?
N1S C3S 2_666 1.468(3) ?
C2S C3S . 1.507(3) ?
C2S H2S1 . 0.9900 ?
C2S H2S2 . 0.9900 ?
C3S N1S 2_666 1.468(3) ?
C3S H3S1 . 0.9900 ?
C3S H3S2 . 0.9900 ?
C1T N1T . 1.460(3) ?
C1T H1T1 . 0.9800 ?
C1T H1T2 . 0.9800 ?
C1T H1T3 . 0.9800 ?
N1T C3T 2_665 1.465(3) ?
N1T C2T . 1.468(3) ?
C2T C3T . 1.509(3) ?
C2T H2T1 . 0.9900 ?
C2T H2T2 . 0.9900 ?
C3T N1T 2_665 1.465(3) ?
C3T H3T1 . 0.9900 ?
C3T H3T2 . 0.9900 ?
C1U N1U . 1.464(3) ?
C1U H1U1 . 0.9800 ?
C1U H1U2 . 0.9800 ?
C1U H1U3 . 0.9800 ?
N1U C3U 2_776 1.465(3) ?
N1U C2U . 1.471(3) ?
C2U C3U . 1.499(3) ?
C2U H2U1 . 0.9900 ?
C2U H2U2 . 0.9900 ?
C3U N1U 2_776 1.465(3) ?
C3U H3U1 . 0.9900 ?
C3U H3U2 . 0.9900 ?
C1V N1V . 1.474(4) ?
C1V H1V4 . 0.9800 ?
C1V H1V5 . 0.9800 ?
C1V H1V6 . 0.9800 ?
N1V C2V . 1.448(3) ?
N1V C3V 2 1.457(4) ?
C2V C3V . 1.484(4) ?
C2V H2V1 . 0.9900 ?
C2V H2V2 . 0.9900 ?
C3V N1V 2 1.457(4) ?
C3V H3V1 . 0.9900 ?
C3V H3V2 . 0.9900 ?
